data_4303203
loop_
_publ_author_name
'Lei Liu'
'Jinping Li'
'Jinxiang Dong'
'Dubravka \<Si\<sak'
'Christian Baerlocher'
'Lynne B. McCusker'

_publ_section_title
;
Synthesis, Structure, and Characterization of Two Photoluminescent
Zirconium Phosphate-Quinoline Compounds
;
_journal_name_full 'Inorganic Chemistry'
_journal_page_first 8947
_journal_page_last 8954
_journal_paper_doi 10.1021/ic901196f
_journal_volume 48
_journal_year 2009
_space_group_IT_number 2
_symmetry_cell_setting triclinic
_symmetry_Int_Tables_number 2
_symmetry_space_group_name_Hall '-P 1'
_symmetry_space_group_name_H-M 'P -1'
_cell_angle_alpha 97.0(1)
_cell_angle_beta 89.7(1)
_cell_angle_gamma 101.9(1)
_cell_length_a 7.7058(1)
_cell_length_b 12.3547(1)
_cell_length_c 6.5851(1)
_cell_volume 608.7(3)
_pd_proc_ls_prof_wR_expected 0.152
_pd_proc_ls_prof_wR_factor 0.149
_cod_data_source_file ic901196f_si_001_2.cif
_cod_data_source_block ZrPOF-Q2
_cod_database_code 4303203
_refine_ls_r_factor 0.056

loop_
_symmetry_equiv_pos_as_xyz
+x,+y,+z
-x,-y,-z

loop_
_atom_site_label
_atom_site_type_symbol
_atom_site_fract_x
_atom_site_fract_y
_atom_site_fract_z
_atom_site_U_iso_or_equiv
Zr1 Zr 0.2327(2) 0.6355(1) 0.2843(2) 0.018(1)
P1 P 0.1754(3) 0.5576(2) 0.7665(4) 0.009(1)
O1 O 0.0255(6) 0.4941(4) 0.2483(6) 0.005(1)
O2 O 0.2242(7) 0.6270(4) 0.9687(6) 0.005
O3 O 0.2342(7) 0.6289(4) 0.5920(6) 0.005
O4 O 0.2671(7) 0.4554(4) 0.7519(7) 0.005
O5 O 0.4049(7) 0.5332(4) 0.2540(7) 0.005
O6 O 0.4358(7) 0.7627(4) 0.3121(7) 0.005
O7 O 0.0555(7) 0.7436(5) 0.3236(7) 0.005
N1 N 0.1741(9) 0.2220(3) -0.0463(6) 0.059
C2 C 0.231(1) 0.2949(2) 0.1213(7) 0.059(1)
C3 C 0.302(1) 0.2589(3) 0.2886(6) 0.059
C4 C 0.331(1) 0.1529(4) 0.2726(7) 0.059
C5 C 0.274(1) 0.0752(4) 0.0962(8) 0.059
C6 C 0.302(1) -0.0359(3) 0.0695(7) 0.059
C7 C 0.244(1) -0.1066(2) -0.1057(7) 0.059
C8 C 0.179(1) -0.0660(3) -0.2777(6) 0.059
C9 C 0.162(1) 0.0445(3) -0.2633(6) 0.059
C10 C 0.205(1) 0.1149(4) -0.0740(7) 0.059
H1 H 0.1102 0.2452 -0.1503 0.059
H2 H 0.2178 0.3701 0.1274 0.059
H3 H 0.3339 0.3086 0.4107 0.059
H4 H 0.3864 0.1298 0.3838 0.059
H6 H 0.3587 -0.0623 0.1758 0.059
H7 H 0.2458 -0.1835 -0.1117 0.059
H8 H 0.1473 -0.1145 -0.4014 0.059
H9 H 0.1223 0.0729 -0.3783 0.059
